data_7251571
loop_
_publ_author_name
'Priyadharsan, R. Rameshbabu'
'Karthikeyan, Subramanian'
'Pannipara, Mehboobali'
'Al-Sehemi, Abdullah G.'
'Moon, Dohyun'
'Anthony, Savarimuthu Philip'

_publ_section_title
;
 Dimethoxy-substituted triphenylamine-based donor--acceptor fluorophores:
 tunable solid-state emission and reversible thermofluorochromism
;
_journal_issue 6
_journal_name_full CrystEngComm
_journal_page_first 1083
_journal_page_last 1090
_journal_paper_doi 10.1039/D5CE01002K
_journal_volume 28
_journal_year 2026
_chemical_formula_moiety 'C30 H23 N O4'
_chemical_formula_sum 'C30 H23 N O4'
_chemical_formula_weight 461.49
_chemical_name_common DMT-ID
_chemical_name_systematic 2-(4-(diphenylamino)-2,6-dimethoxybenzylidene)-1H-indene-1,3(2H)-dione
_space_group_crystal_system monoclinic
_space_group_IT_number 14
_space_group_name_Hall '-P 2yn'
_space_group_name_H-M_alt 'P 1 21/n 1'
_atom_sites_solution_hydrogens geom
_audit_creation_method SHELXL-2019/3
_audit_update_record
;
2025-10-20 deposited with the CCDC.	2026-01-06 downloaded from the CCDC.
;
_cell_angle_alpha 90
_cell_angle_beta 112.88(3)
_cell_angle_gamma 90
_cell_formula_units_Z 4
_cell_length_a 16.077(3)
_cell_length_b 8.4550(17)
_cell_length_c 18.890(4)
_cell_measurement_reflns_used 70283
_cell_measurement_temperature 220(2)
_cell_measurement_theta_max 30.000
_cell_measurement_theta_min 0.361
_cell_volume 2365.7(10)
_computing_cell_refinement '<i>HKL3000sm</i>(Otwinowski & Minor, 1997)'
_computing_data_collection '<i>PAL BL2D-SMDC Program</i>(Shin et.al, 2016)'
_computing_data_reduction '<i>HKL3000sm</i>(Otwinowski & Minor, 1997)'
_computing_molecular_graphics '<i>DIAMOND 4</i>(Putx&Brandenburg, 2014)'
_computing_publication_material '<i>publCIF</i>(Westrip, 2010)'
_computing_structure_refinement '<i>SHELXL-2018</i>(Sheldrick, 2018)'
_computing_structure_solution '<i>SHELXT-2018</i>(Sheldrick, 2018)'
_diffrn_ambient_temperature 220(2)
_diffrn_measured_fraction_theta_full 1.000
_diffrn_measured_fraction_theta_max 1.000
_diffrn_measurement_device_type 'Rayonix MX225HS CCD area detector'
_diffrn_measurement_method 'omega scan'
_diffrn_radiation_type synchrotron
_diffrn_radiation_wavelength 0.630
_diffrn_reflns_av_R_equivalents 0.0725
_diffrn_reflns_av_unetI/netI 0.0526
_diffrn_reflns_Laue_measured_fraction_full 1.000
_diffrn_reflns_Laue_measured_fraction_max 1.000
_diffrn_reflns_limit_h_max 21
_diffrn_reflns_limit_h_min -21
_diffrn_reflns_limit_k_max 11
_diffrn_reflns_limit_k_min -11
_diffrn_reflns_limit_l_max 25
_diffrn_reflns_limit_l_min -25
_diffrn_reflns_number 21713
_diffrn_reflns_point_group_measured_fraction_full 1.000
_diffrn_reflns_point_group_measured_fraction_max 1.000
_diffrn_reflns_theta_full 22.210
_diffrn_reflns_theta_max 24.997
_diffrn_reflns_theta_min 1.882
_diffrn_source 'PLSII 2D bending magnet'
_exptl_absorpt_coefficient_mu 0.067
_exptl_absorpt_correction_T_max 1.000
_exptl_absorpt_correction_T_min 0.982
_exptl_absorpt_correction_type empirical
_exptl_absorpt_process_details '<i>HKL3000sm Scalepack</i>(Otwinowski et.al,2003)'
_exptl_crystal_colour red
_exptl_crystal_density_diffrn 1.296
_exptl_crystal_description block
_exptl_crystal_F_000 968
_exptl_crystal_size_max 0.079
_exptl_crystal_size_mid 0.064
_exptl_crystal_size_min 0.049
_refine_diff_density_max 0.245
_refine_diff_density_min -0.243
_refine_diff_density_rms 0.053
_refine_ls_extinction_coef 0.042(3)
_refine_ls_extinction_expression Fc^*^=kFc[1+0.001xFc^2^\l^3^/sin(2\q)]^-1/4^
_refine_ls_extinction_method 'SHELXL-2019/2 (Sheldrick 2019)'
_refine_ls_goodness_of_fit_ref 1.070
_refine_ls_hydrogen_treatment constr
_refine_ls_matrix_type full
_refine_ls_number_parameters 319
_refine_ls_number_reflns 5989
_refine_ls_number_restraints 0
_refine_ls_restrained_S_all 1.070
_refine_ls_R_factor_all 0.0684
_refine_ls_R_factor_gt 0.0505
_refine_ls_shift/su_max 0.001
_refine_ls_shift/su_mean 0.000
_refine_ls_structure_factor_coef Fsqd
_refine_ls_weighting_details 'w=1/[\s^2^(Fo^2^)+(0.0637P)^2^+0.2602P] where P=(Fo^2^+2Fc^2^)/3'
_refine_ls_weighting_scheme calc
_refine_ls_wR_factor_gt 0.1307
_refine_ls_wR_factor_ref 0.1411
_reflns_Friedel_coverage 0.000
_reflns_number_gt 4382
_reflns_number_total 5989
_reflns_threshold_expression 'I > 2\s(I)'
_cod_data_source_file d5ce01002k2.cif
_cod_data_source_block SPA1044
_cod_original_cell_volume 2365.8(10)
_cod_original_sg_symbol_H-M 'P 21/n'
_cod_database_code 7251571
_shelx_shelxl_version_number 2019/3
_shelx_space_group_comment
;
The symmetry employed for this shelxl refinement is uniquely defined
by the following loop, which should always be used as a source of
symmetry information in preference to the above space-group names.
They are only intended as comments.
;
_shelx_estimated_absorpt_t_min 0.995
_shelx_estimated_absorpt_t_max 0.997

loop_
_space_group_symop_operation_xyz
'x, y, z'
'-x+1/2, y+1/2, -z+1/2'
'-x, -y, -z'
'x-1/2, -y-1/2, z-1/2'

loop_
_atom_site_label
_atom_site_type_symbol
_atom_site_fract_x
_atom_site_fract_y
_atom_site_fract_z
_atom_site_U_iso_or_equiv
_atom_site_adp_type
_atom_site_occupancy
_atom_site_site_symmetry_order
_atom_site_calc_flag
_atom_site_refinement_flags_posn
_atom_site_refinement_flags_adp
_atom_site_refinement_flags_occupancy
_atom_site_disorder_assembly
_atom_site_disorder_group
O1 O 0.49011(7) 0.13802(13) 0.38573(5) 0.0422(3) Uani 1 1 d . . . . .
O2 O 0.64320(6) 0.38991(13) 0.61924(5) 0.0418(3) Uani 1 1 d . . . . .
O3 O 0.76030(7) 0.14450(16) 0.65378(6) 0.0553(3) Uani 1 1 d . . . . .
O4 O 0.78356(8) 0.30839(17) 0.42491(6) 0.0573(3) Uani 1 1 d . . . . .
N1 N 0.33333(8) 0.24605(17) 0.55101(7) 0.0437(3) Uani 1 1 d . . . . .
C1 C 0.33867(8) 0.23693(17) 0.62776(7) 0.0338(3) Uani 1 1 d . . . . .
C2 C 0.37544(10) 0.10572(19) 0.67135(9) 0.0449(4) Uani 1 1 d . . . . .
H2 H 0.400377 0.024575 0.651770 0.054 Uiso 1 1 calc R U . . .
C3 C 0.37550(12) 0.0939(2) 0.74372(10) 0.0573(5) Uani 1 1 d . . . . .
H3 H 0.400940 0.004319 0.773799 0.069 Uiso 1 1 calc R U . . .
C4 C 0.33927(11) 0.2101(3) 0.77262(9) 0.0608(5) Uani 1 1 d . . . . .
H4 H 0.338858 0.199941 0.822036 0.073 Uiso 1 1 calc R U . . .
C5 C 0.30370(11) 0.3407(3) 0.72976(10) 0.0590(5) Uani 1 1 d . . . . .
H5 H 0.279139 0.421476 0.749861 0.071 Uiso 1 1 calc R U . . .
C6 C 0.30332(10) 0.3558(2) 0.65682(9) 0.0467(4) Uani 1 1 d . . . . .
H6 H 0.279042 0.446698 0.627411 0.056 Uiso 1 1 calc R U . . .
C7 C 0.24632(9) 0.24271(18) 0.49122(8) 0.0371(3) Uani 1 1 d . . . . .
C8 C 0.22640(11) 0.3392(2) 0.42814(9) 0.0484(4) Uani 1 1 d . . . . .
H8 H 0.270163 0.408860 0.424535 0.058 Uiso 1 1 calc R U . . .
C9 C 0.14156(13) 0.3326(2) 0.37029(11) 0.0661(5) Uani 1 1 d . . . . .
H9 H 0.127909 0.397149 0.326690 0.079 Uiso 1 1 calc R U . . .
C10 C 0.07688(12) 0.2334(3) 0.37548(13) 0.0714(6) Uani 1 1 d . . . . .
H10 H 0.019504 0.228684 0.335345 0.086 Uiso 1 1 calc R U . . .
C11 C 0.09609(11) 0.1415(2) 0.43903(11) 0.0589(5) Uani 1 1 d . . . . .
H11 H 0.051157 0.075853 0.443416 0.071 Uiso 1 1 calc R U . . .
C12 C 0.18078(9) 0.14407(19) 0.49691(9) 0.0439(3) Uani 1 1 d . . . . .
H12 H 0.193986 0.078813 0.540212 0.053 Uiso 1 1 calc R U . . .
C13 C 0.41107(9) 0.24789(17) 0.53547(8) 0.0354(3) Uani 1 1 d . . . . .
C14 C 0.48985(9) 0.31282(17) 0.58898(7) 0.0348(3) Uani 1 1 d . . . . .
H14 H 0.490577 0.354121 0.635421 0.042 Uiso 1 1 calc R U . . .
C15 C 0.56690(8) 0.31632(16) 0.57360(7) 0.0320(3) Uani 1 1 d . . . . .
C16 C 0.56870(8) 0.25290(16) 0.50532(7) 0.0313(3) Uani 1 1 d . . . . .
C17 C 0.48635(9) 0.19334(16) 0.45163(7) 0.0326(3) Uani 1 1 d . . . . .
C18 C 0.40938(9) 0.18732(17) 0.46656(7) 0.0357(3) Uani 1 1 d . . . . .
H18 H 0.356170 0.142760 0.430585 0.043 Uiso 1 1 calc R U . . .
C19 C 0.40947(11) 0.0770(2) 0.32862(8) 0.0468(4) Uani 1 1 d . . . . .
H19A H 0.363752 0.159072 0.312613 0.070 Uiso 1 1 calc R U . . .
H19B H 0.388078 -0.011513 0.349608 0.070 Uiso 1 1 calc R U . . .
H19C H 0.421591 0.041665 0.284706 0.070 Uiso 1 1 calc R U . . .
C20 C 0.64757(11) 0.4567(2) 0.68898(8) 0.0508(4) Uani 1 1 d . . . . .
H20A H 0.600399 0.535457 0.678499 0.076 Uiso 1 1 calc R U . . .
H20B H 0.706009 0.506255 0.715007 0.076 Uiso 1 1 calc R U . . .
H20C H 0.639300 0.374368 0.721406 0.076 Uiso 1 1 calc R U . . .
C21 C 0.64579(9) 0.25729(16) 0.48499(8) 0.0333(3) Uani 1 1 d . . . . .
H21 H 0.631318 0.267579 0.431969 0.040 Uiso 1 1 calc R U . . .
C22 C 0.73487(9) 0.24945(17) 0.52752(8) 0.0345(3) Uani 1 1 d . . . . .
C23 C 0.78710(9) 0.19950(18) 0.60747(8) 0.0381(3) Uani 1 1 d . . . . .
C24 C 0.88424(10) 0.21754(18) 0.62063(9) 0.0395(3) Uani 1 1 d . . . . .
C25 C 0.95996(11) 0.1860(2) 0.68543(10) 0.0505(4) Uani 1 1 d . . . . .
H25 H 0.955034 0.152807 0.731142 0.061 Uiso 1 1 calc R U . . .
C26 C 1.04349(11) 0.2043(2) 0.68146(12) 0.0618(5) Uani 1 1 d . . . . .
H26 H 1.096089 0.182896 0.724988 0.074 Uiso 1 1 calc R U . . .
C27 C 1.05068(11) 0.2538(2) 0.61443(13) 0.0648(5) Uani 1 1 d . . . . .
H27 H 1.108153 0.266355 0.613116 0.078 Uiso 1 1 calc R U . . .
C28 C 0.97510(11) 0.2849(2) 0.54955(11) 0.0542(4) Uani 1 1 d . . . . .
H28 H 0.980155 0.318661 0.503983 0.065 Uiso 1 1 calc R U . . .
C29 C 0.89155(10) 0.26523(18) 0.55313(9) 0.0413(3) Uani 1 1 d . . . . .
C30 C 0.80070(10) 0.27923(18) 0.49207(9) 0.0395(3) Uani 1 1 d . . . . .

loop_
_atom_site_aniso_label
_atom_site_aniso_U_11
_atom_site_aniso_U_22
_atom_site_aniso_U_33
_atom_site_aniso_U_23
_atom_site_aniso_U_13
_atom_site_aniso_U_12
O1 0.0390(5) 0.0616(6) 0.0285(5) -0.0126(4) 0.0159(4) -0.0038(5)
O2 0.0303(5) 0.0636(7) 0.0345(5) -0.0156(5) 0.0161(4) -0.0099(4)
O3 0.0420(6) 0.0852(9) 0.0442(6) 0.0216(6) 0.0228(5) 0.0028(6)
O4 0.0589(7) 0.0816(9) 0.0465(6) 0.0149(6) 0.0369(6) 0.0147(6)
N1 0.0259(6) 0.0787(9) 0.0291(6) 0.0020(6) 0.0136(5) -0.0033(5)
C1 0.0252(6) 0.0497(8) 0.0300(6) 0.0012(6) 0.0147(5) -0.0021(5)
C2 0.0440(8) 0.0474(8) 0.0453(8) 0.0008(7) 0.0196(7) 0.0029(6)
C3 0.0565(10) 0.0689(11) 0.0454(9) 0.0158(8) 0.0186(8) -0.0062(9)
C4 0.0420(9) 0.1116(16) 0.0342(8) -0.0037(9) 0.0208(7) -0.0176(10)
C5 0.0389(8) 0.0916(14) 0.0537(10) -0.0259(10) 0.0258(8) 0.0009(9)
C6 0.0365(7) 0.0541(9) 0.0501(9) -0.0018(7) 0.0174(7) 0.0081(7)
C7 0.0270(6) 0.0500(8) 0.0340(7) -0.0026(6) 0.0113(5) 0.0029(5)
C8 0.0473(9) 0.0544(9) 0.0407(8) 0.0053(7) 0.0141(7) 0.0059(7)
C9 0.0604(12) 0.0746(13) 0.0476(10) 0.0099(9) 0.0039(8) 0.0227(10)
C10 0.0356(9) 0.0885(14) 0.0672(13) -0.0155(11) -0.0049(8) 0.0160(9)
C11 0.0303(8) 0.0671(11) 0.0758(12) -0.0233(10) 0.0168(8) -0.0026(7)
C12 0.0323(7) 0.0494(8) 0.0524(9) -0.0060(7) 0.0191(7) 0.0000(6)
C13 0.0283(6) 0.0521(8) 0.0297(6) 0.0027(6) 0.0153(5) 0.0000(6)
C14 0.0302(6) 0.0511(8) 0.0264(6) -0.0032(6) 0.0148(5) -0.0012(6)
C15 0.0282(6) 0.0426(7) 0.0268(6) -0.0019(5) 0.0124(5) -0.0019(5)
C16 0.0298(6) 0.0397(7) 0.0278(6) 0.0008(5) 0.0152(5) 0.0018(5)
C17 0.0348(6) 0.0398(7) 0.0257(6) -0.0015(5) 0.0147(5) 0.0012(5)
C18 0.0297(6) 0.0486(8) 0.0283(6) -0.0017(6) 0.0108(5) -0.0045(6)
C19 0.0485(9) 0.0595(9) 0.0300(7) -0.0099(7) 0.0129(6) -0.0080(7)
C20 0.0425(8) 0.0764(11) 0.0354(7) -0.0215(8) 0.0171(6) -0.0119(8)
C21 0.0357(7) 0.0402(7) 0.0299(6) 0.0005(5) 0.0191(5) 0.0019(5)
C22 0.0353(7) 0.0423(7) 0.0340(7) 0.0018(6) 0.0221(6) 0.0027(5)
C23 0.0326(7) 0.0489(8) 0.0368(7) 0.0049(6) 0.0180(6) 0.0015(6)
C24 0.0345(7) 0.0444(8) 0.0442(8) -0.0021(6) 0.0202(6) 0.0010(6)
C25 0.0384(8) 0.0610(10) 0.0490(9) -0.0048(8) 0.0136(7) 0.0017(7)
C26 0.0337(8) 0.0768(12) 0.0679(12) -0.0160(10) 0.0121(8) -0.0015(8)
C27 0.0333(8) 0.0814(13) 0.0855(14) -0.0244(11) 0.0294(9) -0.0101(8)
C28 0.0452(9) 0.0639(10) 0.0688(11) -0.0085(9) 0.0389(9) -0.0066(8)
C29 0.0365(7) 0.0457(8) 0.0507(9) -0.0033(7) 0.0267(7) -0.0003(6)
C30 0.0421(8) 0.0444(8) 0.0434(8) 0.0044(6) 0.0292(7) 0.0061(6)

loop_
_atom_type_symbol
_atom_type_description
_atom_type_scat_dispersion_real
_atom_type_scat_dispersion_imag
_atom_type_scat_source
C C 0.0021 0.0012 'International Tables Vol C Tables 4.2.6.8 and 6.1.1.4'
H H 0.0000 0.0000 'International Tables Vol C Tables 4.2.6.8 and 6.1.1.4'
N N 0.0044 0.0025 'International Tables Vol C Tables 4.2.6.8 and 6.1.1.4'
O O 0.0080 0.0047 'International Tables Vol C Tables 4.2.6.8 and 6.1.1.4'

loop_
_geom_angle_atom_site_label_1
_geom_angle_atom_site_label_2
_geom_angle_atom_site_label_3
_geom_angle
_geom_angle_site_symmetry_1
_geom_angle_site_symmetry_3
_geom_angle_publ_flag
C17 O1 C19 118.02(11) . . ?
C15 O2 C20 119.05(11) . . ?
C13 N1 C7 121.49(11) . . ?
C13 N1 C1 120.87(11) . . ?
C7 N1 C1 117.52(11) . . ?
C6 C1 C2 120.13(13) . . ?
C6 C1 N1 119.95(13) . . ?
C2 C1 N1 119.85(13) . . ?
C3 C2 C1 119.40(16) . . ?
C3 C2 H2 120.3 . . ?
C1 C2 H2 120.3 . . ?
C4 C3 C2 120.92(17) . . ?
C4 C3 H3 119.5 . . ?
C2 C3 H3 119.5 . . ?
C5 C4 C3 119.67(15) . . ?
C5 C4 H4 120.2 . . ?
C3 C4 H4 120.2 . . ?
C4 C5 C6 120.51(16) . . ?
C4 C5 H5 119.7 . . ?
C6 C5 H5 119.7 . . ?
C1 C6 C5 119.36(16) . . ?
C1 C6 H6 120.3 . . ?
C5 C6 H6 120.3 . . ?
C8 C7 C12 119.89(14) . . ?
C8 C7 N1 120.29(14) . . ?
C12 C7 N1 119.82(13) . . ?
C7 C8 C9 119.23(17) . . ?
C7 C8 H8 120.4 . . ?
C9 C8 H8 120.4 . . ?
C10 C9 C8 120.88(18) . . ?
C10 C9 H9 119.6 . . ?
C8 C9 H9 119.6 . . ?
C11 C10 C9 119.66(17) . . ?
C11 C10 H10 120.2 . . ?
C9 C10 H10 120.2 . . ?
C10 C11 C12 120.49(18) . . ?
C10 C11 H11 119.8 . . ?
C12 C11 H11 119.8 . . ?
C11 C12 C7 119.81(16) . . ?
C11 C12 H12 120.1 . . ?
C7 C12 H12 120.1 . . ?
C18 C13 C14 120.50(12) . . ?
C18 C13 N1 120.11(12) . . ?
C14 C13 N1 119.38(12) . . ?
C15 C14 C13 119.65(12) . . ?
C15 C14 H14 120.2 . . ?
C13 C14 H14 120.2 . . ?
O2 C15 C14 123.00(12) . . ?
O2 C15 C16 115.14(11) . . ?
C14 C15 C16 121.69(12) . . ?
C15 C16 C17 116.55(11) . . ?
C15 C16 C21 124.30(12) . . ?
C17 C16 C21 118.94(11) . . ?
O1 C17 C18 122.85(12) . . ?
O1 C17 C16 114.82(11) . . ?
C18 C17 C16 122.30(12) . . ?
C17 C18 C13 119.20(12) . . ?
C17 C18 H18 120.4 . . ?
C13 C18 H18 120.4 . . ?
O1 C19 H19A 109.5 . . ?
O1 C19 H19B 109.5 . . ?
H19A C19 H19B 109.5 . . ?
O1 C19 H19C 109.5 . . ?
H19A C19 H19C 109.5 . . ?
H19B C19 H19C 109.5 . . ?
O2 C20 H20A 109.5 . . ?
O2 C20 H20B 109.5 . . ?
H20A C20 H20B 109.5 . . ?
O2 C20 H20C 109.5 . . ?
H20A C20 H20C 109.5 . . ?
H20B C20 H20C 109.5 . . ?
C22 C21 C16 132.06(12) . . ?
C22 C21 H21 114.0 . . ?
C16 C21 H21 114.0 . . ?
C21 C22 C23 132.53(12) . . ?
C21 C22 C30 120.35(12) . . ?
C23 C22 C30 106.84(12) . . ?
O3 C23 C22 129.04(13) . . ?
O3 C23 C24 124.33(14) . . ?
C22 C23 C24 106.48(12) . . ?
C25 C24 C29 120.87(14) . . ?
C25 C24 C23 129.47(14) . . ?
C29 C24 C23 109.55(13) . . ?
C24 C25 C26 118.16(17) . . ?
C24 C25 H25 120.9 . . ?
C26 C25 H25 120.9 . . ?
C27 C26 C25 120.88(18) . . ?
C27 C26 H26 119.6 . . ?
C25 C26 H26 119.6 . . ?
C28 C27 C26 121.04(15) . . ?
C28 C27 H27 119.5 . . ?
C26 C27 H27 119.5 . . ?
C27 C28 C29 118.22(17) . . ?
C27 C28 H28 120.9 . . ?
C29 C28 H28 120.9 . . ?
C28 C29 C24 120.81(16) . . ?
C28 C29 C30 129.76(15) . . ?
C24 C29 C30 109.34(12) . . ?
O4 C30 C29 126.01(13) . . ?
O4 C30 C22 126.62(14) . . ?
C29 C30 C22 107.37(12) . . ?

loop_
_geom_bond_atom_site_label_1
_geom_bond_atom_site_label_2
_geom_bond_distance
_geom_bond_site_symmetry_2
_geom_bond_publ_flag
O1 C17 1.3529(15) . ?
O1 C19 1.4226(18) . ?
O2 C15 1.3464(16) . ?
O2 C20 1.4097(16) . ?
O3 C23 1.2084(17) . ?
O4 C30 1.2142(17) . ?
N1 C13 1.3906(16) . ?
N1 C7 1.4160(18) . ?
N1 C1 1.4208(17) . ?
C1 C6 1.370(2) . ?
C1 C2 1.371(2) . ?
C2 C3 1.370(2) . ?
C2 H2 0.9400 . ?
C3 C4 1.360(3) . ?
C3 H3 0.9400 . ?
C4 C5 1.357(3) . ?
C4 H4 0.9400 . ?
C5 C6 1.381(2) . ?
C5 H5 0.9400 . ?
C6 H6 0.9400 . ?
C7 C8 1.375(2) . ?
C7 C12 1.380(2) . ?
C8 C9 1.378(2) . ?
C8 H8 0.9400 . ?
C9 C10 1.369(3) . ?
C9 H9 0.9400 . ?
C10 C11 1.361(3) . ?
C10 H10 0.9400 . ?
C11 C12 1.376(2) . ?
C11 H11 0.9400 . ?
C12 H12 0.9400 . ?
C13 C18 1.3893(18) . ?
C13 C14 1.3899(19) . ?
C14 C15 1.3783(17) . ?
C14 H14 0.9400 . ?
C15 C16 1.4073(17) . ?
C16 C17 1.4111(19) . ?
C16 C21 1.4335(17) . ?
C17 C18 1.3729(18) . ?
C18 H18 0.9400 . ?
C19 H19A 0.9700 . ?
C19 H19B 0.9700 . ?
C19 H19C 0.9700 . ?
C20 H20A 0.9700 . ?
C20 H20B 0.9700 . ?
C20 H20C 0.9700 . ?
C21 C22 1.344(2) . ?
C21 H21 0.9400 . ?
C22 C23 1.476(2) . ?
C22 C30 1.4775(17) . ?
C23 C24 1.4908(19) . ?
C24 C25 1.376(2) . ?
C24 C29 1.385(2) . ?
C25 C26 1.383(2) . ?
C25 H25 0.9400 . ?
C26 C27 1.380(3) . ?
C26 H26 0.9400 . ?
C27 C28 1.375(3) . ?
C27 H27 0.9400 . ?
C28 C29 1.381(2) . ?
C28 H28 0.9400 . ?
C29 C30 1.472(2) . ?

loop_
_geom_torsion_atom_site_label_1
_geom_torsion_atom_site_label_2
_geom_torsion_atom_site_label_3
_geom_torsion_atom_site_label_4
_geom_torsion
_geom_torsion_site_symmetry_1
_geom_torsion_site_symmetry_2
_geom_torsion_site_symmetry_3
_geom_torsion_site_symmetry_4
_geom_torsion_publ_flag
C13 N1 C1 C6 119.58(16) . . . . ?
C7 N1 C1 C6 -64.44(19) . . . . ?
C13 N1 C1 C2 -63.5(2) . . . . ?
C7 N1 C1 C2 112.52(16) . . . . ?
C6 C1 C2 C3 0.7(2) . . . . ?
N1 C1 C2 C3 -176.21(14) . . . . ?
C1 C2 C3 C4 0.3(3) . . . . ?
C2 C3 C4 C5 -1.0(3) . . . . ?
C3 C4 C5 C6 0.6(3) . . . . ?
C2 C1 C6 C5 -1.1(2) . . . . ?
N1 C1 C6 C5 175.82(14) . . . . ?
C4 C5 C6 C1 0.5(2) . . . . ?
C13 N1 C7 C8 -44.3(2) . . . . ?
C1 N1 C7 C8 139.77(15) . . . . ?
C13 N1 C7 C12 136.81(15) . . . . ?
C1 N1 C7 C12 -39.1(2) . . . . ?
C12 C7 C8 C9 -1.8(2) . . . . ?
N1 C7 C8 C9 179.29(15) . . . . ?
C7 C8 C9 C10 1.0(3) . . . . ?
C8 C9 C10 C11 0.9(3) . . . . ?
C9 C10 C11 C12 -2.1(3) . . . . ?
C10 C11 C12 C7 1.2(3) . . . . ?
C8 C7 C12 C11 0.7(2) . . . . ?
N1 C7 C12 C11 179.62(14) . . . . ?
C7 N1 C13 C18 -24.7(2) . . . . ?
C1 N1 C13 C18 151.12(14) . . . . ?
C7 N1 C13 C14 154.39(14) . . . . ?
C1 N1 C13 C14 -29.8(2) . . . . ?
C18 C13 C14 C15 -0.3(2) . . . . ?
N1 C13 C14 C15 -179.39(13) . . . . ?
C20 O2 C15 C14 4.9(2) . . . . ?
C20 O2 C15 C16 -179.84(13) . . . . ?
C13 C14 C15 O2 173.76(13) . . . . ?
C13 C14 C15 C16 -1.2(2) . . . . ?
O2 C15 C16 C17 -172.02(12) . . . . ?
C14 C15 C16 C17 3.3(2) . . . . ?
O2 C15 C16 C21 2.7(2) . . . . ?
C14 C15 C16 C21 178.00(13) . . . . ?
C19 O1 C17 C18 2.5(2) . . . . ?
C19 O1 C17 C16 -179.61(12) . . . . ?
C15 C16 C17 O1 177.99(12) . . . . ?
C21 C16 C17 O1 3.01(19) . . . . ?
C15 C16 C17 C18 -4.1(2) . . . . ?
C21 C16 C17 C18 -179.13(13) . . . . ?
O1 C17 C18 C13 -179.51(13) . . . . ?
C16 C17 C18 C13 2.8(2) . . . . ?
C14 C13 C18 C17 -0.5(2) . . . . ?
N1 C13 C18 C17 178.61(14) . . . . ?
C15 C16 C21 C22 33.8(2) . . . . ?
C17 C16 C21 C22 -151.67(15) . . . . ?
C16 C21 C22 C23 15.5(3) . . . . ?
C16 C21 C22 C30 -171.46(14) . . . . ?
C21 C22 C23 O3 4.2(3) . . . . ?
C30 C22 C23 O3 -169.52(17) . . . . ?
C21 C22 C23 C24 179.75(15) . . . . ?
C30 C22 C23 C24 6.05(16) . . . . ?
O3 C23 C24 C25 -3.7(3) . . . . ?
C22 C23 C24 C25 -179.58(16) . . . . ?
O3 C23 C24 C29 172.44(16) . . . . ?
C22 C23 C24 C29 -3.39(17) . . . . ?
C29 C24 C25 C26 0.5(2) . . . . ?
C23 C24 C25 C26 176.30(17) . . . . ?
C24 C25 C26 C27 0.3(3) . . . . ?
C25 C26 C27 C28 -0.5(3) . . . . ?
C26 C27 C28 C29 -0.1(3) . . . . ?
C27 C28 C29 C24 0.9(3) . . . . ?
C27 C28 C29 C30 -175.41(16) . . . . ?
C25 C24 C29 C28 -1.1(2) . . . . ?
C23 C24 C29 C28 -177.68(15) . . . . ?
C25 C24 C29 C30 175.86(14) . . . . ?
C23 C24 C29 C30 -0.70(17) . . . . ?
C28 C29 C30 O4 1.8(3) . . . . ?
C24 C29 C30 O4 -174.81(16) . . . . ?
C28 C29 C30 C22 -178.83(16) . . . . ?
C24 C29 C30 C22 4.54(17) . . . . ?
C21 C22 C30 O4 -1.8(2) . . . . ?
C23 C22 C30 O4 172.83(16) . . . . ?
C21 C22 C30 C29 178.86(13) . . . . ?
C23 C22 C30 C29 -6.52(16) . . . . ?
